data_7200834
loop_
_publ_author_name
'Bettens, Ryan P. A.'
'Dakternieks, Dainis'
'Duthie, Andrew'
'Kuan, Fong Sheen'
'Tiekink, Edward R. T.'

_publ_section_title
;
 The influence of crystal packing effects upon the molecular structures
 of Ph3Sn(CH2)nSnPh3, n = 1 to 8, as determined by X-ray
 crystallography and DFT molecular orbital calculations. Supramolecular
 aggregation patterns sustained by C--H&#x22EF;\p interactions
;
_journal_issue 7
_journal_name_full CrystEngComm
_journal_page_first 1362
_journal_paper_doi 10.1039/b822682b
_journal_volume 11
_journal_year 2009
_chemical_formula_moiety 'C41 H40 Sn2'
_chemical_formula_sum 'C41 H40 Sn2'
_chemical_formula_weight 770.11
_chemical_name_systematic
;
?
;
_space_group_IT_number 14
_symmetry_cell_setting monoclinic
_symmetry_space_group_name_Hall '-P 2ybc'
_symmetry_space_group_name_H-M 'P 1 21/c 1'
_atom_sites_solution_hydrogens geom
_atom_sites_solution_primary direct
_atom_sites_solution_secondary difmap
_audit_creation_method SHELXL-97
_cell_angle_alpha 90
_cell_angle_beta 100.44(3)
_cell_angle_gamma 90
_cell_formula_units_Z 4
_cell_length_a 19.681(10)
_cell_length_b 10.1230(15)
_cell_length_c 18.193(5)
_cell_measurement_reflns_used 22
_cell_measurement_temperature 173(2)
_cell_measurement_theta_max 9.5
_cell_measurement_theta_min 7.5
_cell_volume 3565(2)
_computing_cell_refinement 'MSC/AFC Diffractometer Control'
_computing_data_collection 'MSC/AFC Diffractometer Control (MSC, 1996)'
_computing_data_reduction 'teXsan for Windows (MSC, 1997)'
_computing_molecular_graphics 'ORTEPII (Johnson, 1976) & Brandenburg (Crystal Impact, 2006)'
_computing_publication_material SHELXL97
_computing_structure_refinement 'SHELXL97 (Sheldrick, 2008)'
_computing_structure_solution 'PATTY in DIRDIF92 (Beurskens et al., 1992)'
_diffrn_ambient_temperature 173(2)
_diffrn_measured_fraction_theta_full 0.998
_diffrn_measured_fraction_theta_max 0.998
_diffrn_measurement_device AFC7R
_diffrn_measurement_method \w-2\q
_diffrn_radiation_detector 'scintillation counter'
_diffrn_radiation_monochromator graphite
_diffrn_radiation_source 'X-ray tube'
_diffrn_radiation_type 'Mo K\a'
_diffrn_radiation_wavelength 0.71069
_diffrn_reflns_av_R_equivalents 0.031
_diffrn_reflns_av_sigmaI/netI 0.0677
_diffrn_reflns_limit_h_max 25
_diffrn_reflns_limit_h_min 0
_diffrn_reflns_limit_k_max 13
_diffrn_reflns_limit_k_min -13
_diffrn_reflns_limit_l_max 23
_diffrn_reflns_limit_l_min -23
_diffrn_reflns_number 8900
_diffrn_reflns_theta_full 27.5
_diffrn_reflns_theta_max 27.5
_diffrn_reflns_theta_min 3.0
_diffrn_standards_decay_% 1.4
_diffrn_standards_interval_count 400
_diffrn_standards_number 3
_exptl_absorpt_coefficient_mu 1.427
_exptl_absorpt_correction_T_max 1
_exptl_absorpt_correction_T_min 0.654
_exptl_absorpt_correction_type empirical
_exptl_absorpt_process_details
;
DIFABS (Walker & Stuart, 1983)
;
_exptl_crystal_colour colourless
_exptl_crystal_density_diffrn 1.435
_exptl_crystal_density_method 'not measured'
_exptl_crystal_description block
_exptl_crystal_F_000 1544
_exptl_crystal_size_max 0.39
_exptl_crystal_size_mid 0.15
_exptl_crystal_size_min 0.08
_refine_diff_density_max 0.46
_refine_diff_density_min -0.42
_refine_diff_density_rms 0.098
_refine_ls_extinction_method none
_refine_ls_goodness_of_fit_ref 1.01
_refine_ls_hydrogen_treatment constr
_refine_ls_matrix_type full
_refine_ls_number_parameters 388
_refine_ls_number_reflns 8160
_refine_ls_number_restraints 0
_refine_ls_restrained_S_all 1.01
_refine_ls_R_factor_all 0.084
_refine_ls_R_factor_gt 0.033
_refine_ls_shift/su_max 0.001
_refine_ls_shift/su_mean 0.000
_refine_ls_structure_factor_coef Fsqd
_refine_ls_weighting_details 'calc w=1/[\s^2^(Fo^2^)+(0.0218P)^2^+1.2286P] where P=(Fo^2^+2Fc^2^)/3'
_refine_ls_weighting_scheme calc
_refine_ls_wR_factor_gt 0.062
_refine_ls_wR_factor_ref 0.076
_reflns_number_gt 5183
_reflns_number_total 8160
_reflns_threshold_expression I>2\s(I)
_cod_data_source_file b822682b.txt
_cod_data_source_block 5
_cod_original_sg_symbol_H-M 'P 21/c'
_cod_database_code 7200834

loop_
_symmetry_equiv_pos_as_xyz
'x, y, z'
'-x, y+1/2, -z+1/2'
'-x, -y, -z'
'x, -y-1/2, z-1/2'

loop_
_atom_site_label
_atom_site_type_symbol
_atom_site_fract_x
_atom_site_fract_y
_atom_site_fract_z
_atom_site_U_iso_or_equiv
_atom_site_adp_type
_atom_site_occupancy
_atom_site_symmetry_multiplicity
_atom_site_calc_flag
_atom_site_refinement_flags
_atom_site_disorder_assembly
_atom_site_disorder_group
Sn1 Sn 0.142247(14) 0.04275(3) 0.093418(15) 0.03046(7) Uani 1 1 d . . .
Sn2 Sn 0.417192(14) 0.65483(3) 0.302756(15) 0.02887(7) Uani 1 1 d . . .
C1 C 0.2388(2) 0.0884(4) 0.1637(2) 0.0387(10) Uani 1 1 d . . .
H1A H 0.2409 0.0430 0.2123 0.046 Uiso 1 1 calc R . .
H1B H 0.2767 0.0532 0.1404 0.046 Uiso 1 1 calc R . .
C2 C 0.2506(2) 0.2357(4) 0.1780(2) 0.0358(10) Uani 1 1 d . . .
H2A H 0.2117 0.2720 0.1993 0.043 Uiso 1 1 calc R . .
H2B H 0.2508 0.2807 0.1297 0.043 Uiso 1 1 calc R . .
C3 C 0.3182(2) 0.2661(4) 0.2310(2) 0.0334(9) Uani 1 1 d . . .
H3A H 0.3571 0.2280 0.2103 0.040 Uiso 1 1 calc R . .
H3B H 0.3176 0.2232 0.2798 0.040 Uiso 1 1 calc R . .
C4 C 0.3304(2) 0.4138(4) 0.2433(2) 0.0347(9) Uani 1 1 d . . .
H4A H 0.3350 0.4549 0.1951 0.042 Uiso 1 1 calc R . .
H4B H 0.2893 0.4529 0.2592 0.042 Uiso 1 1 calc R . .
C5 C 0.3939(2) 0.4477(4) 0.3010(2) 0.0359(9) Uani 1 1 d . . .
H5A H 0.4340 0.3975 0.2899 0.043 Uiso 1 1 calc R . .
H5B H 0.3861 0.4204 0.3511 0.043 Uiso 1 1 calc R . .
C11 C 0.1379(2) 0.1384(4) -0.0122(2) 0.0324(9) Uani 1 1 d . . .
C12 C 0.0855(2) 0.2261(4) -0.0403(2) 0.0421(11) Uani 1 1 d . . .
H12 H 0.0497 0.2421 -0.0127 0.050 Uiso 1 1 calc R . .
C13 C 0.0840(3) 0.2908(5) -0.1076(3) 0.0572(14) Uani 1 1 d . . .
H13 H 0.0473 0.3499 -0.1258 0.069 Uiso 1 1 calc R . .
C14 C 0.1355(3) 0.2696(5) -0.1480(3) 0.0641(16) Uani 1 1 d . . .
H14 H 0.1349 0.3153 -0.1937 0.077 Uiso 1 1 calc R . .
C15 C 0.1879(3) 0.1821(6) -0.1222(3) 0.0666(17) Uani 1 1 d . . .
H15 H 0.2231 0.1656 -0.1506 0.080 Uiso 1 1 calc R . .
C16 C 0.1892(2) 0.1183(5) -0.0546(2) 0.0450(11) Uani 1 1 d . . .
H16 H 0.2261 0.0593 -0.0367 0.054 Uiso 1 1 calc R . .
C21 C 0.1344(2) -0.1679(4) 0.0816(2) 0.0324(9) Uani 1 1 d . . .
C22 C 0.1001(2) -0.2269(4) 0.0166(2) 0.0391(10) Uani 1 1 d . . .
H22 H 0.0783 -0.1734 -0.0237 0.047 Uiso 1 1 calc R . .
C23 C 0.0974(2) -0.3633(4) 0.0099(3) 0.0466(11) Uani 1 1 d . . .
H23 H 0.0733 -0.4027 -0.0347 0.056 Uiso 1 1 calc R . .
C24 C 0.1294(3) -0.4414(5) 0.0676(3) 0.0549(13) Uani 1 1 d . . .
H24 H 0.1286 -0.5348 0.0623 0.066 Uiso 1 1 calc R . .
C25 C 0.1628(3) -0.3850(5) 0.1330(3) 0.0562(14) Uani 1 1 d . . .
H25 H 0.1840 -0.4392 0.1733 0.067 Uiso 1 1 calc R . .
C26 C 0.1654(2) -0.2483(4) 0.1400(2) 0.0448(11) Uani 1 1 d . . .
H26 H 0.1886 -0.2095 0.1852 0.054 Uiso 1 1 calc R . .
C31 C 0.0573(2) 0.1149(4) 0.1411(2) 0.0311(9) Uani 1 1 d . . .
C32 C 0.0095(2) 0.0291(4) 0.1620(2) 0.0391(10) Uani 1 1 d . . .
H32 H 0.0140 -0.0632 0.1548 0.047 Uiso 1 1 calc R . .
C33 C -0.0451(2) 0.0763(5) 0.1933(3) 0.0516(13) Uani 1 1 d . . .
H33 H -0.0773 0.0160 0.2077 0.062 Uiso 1 1 calc R . .
C34 C -0.0529(2) 0.2092(6) 0.2036(3) 0.0519(13) Uani 1 1 d . . .
H34 H -0.0903 0.2409 0.2252 0.062 Uiso 1 1 calc R . .
C35 C -0.0063(3) 0.2965(5) 0.1827(2) 0.0515(13) Uani 1 1 d . . .
H35 H -0.0117 0.3887 0.1895 0.062 Uiso 1 1 calc R . .
C36 C 0.0485(2) 0.2502(4) 0.1516(2) 0.0402(10) Uani 1 1 d . . .
H36 H 0.0804 0.3111 0.1373 0.048 Uiso 1 1 calc R . .
C41 C 0.4210(2) 0.7052(4) 0.1898(2) 0.0312(9) Uani 1 1 d . . .
C42 C 0.3612(2) 0.7438(4) 0.1416(2) 0.0494(12) Uani 1 1 d . . .
H42 H 0.3201 0.7583 0.1609 0.059 Uiso 1 1 calc R . .
C43 C 0.3603(3) 0.7615(5) 0.0659(3) 0.0658(16) Uani 1 1 d . . .
H43 H 0.3188 0.7881 0.0340 0.079 Uiso 1 1 calc R . .
C44 C 0.4183(4) 0.7410(6) 0.0372(3) 0.0769(19) Uani 1 1 d . . .
H44 H 0.4175 0.7526 -0.0147 0.092 Uiso 1 1 calc R . .
C45 C 0.4787(3) 0.7033(5) 0.0836(3) 0.0656(17) Uani 1 1 d . . .
H45 H 0.5193 0.6892 0.0634 0.079 Uiso 1 1 calc R . .
C46 C 0.4803(2) 0.6858(4) 0.1600(3) 0.0453(12) Uani 1 1 d . . .
H46 H 0.5222 0.6605 0.1916 0.054 Uiso 1 1 calc R . .
C51 C 0.3356(2) 0.7637(4) 0.3382(2) 0.0327(9) Uani 1 1 d . . .
C52 C 0.2813(2) 0.6988(5) 0.3615(2) 0.0457(12) Uani 1 1 d . . .
H52 H 0.2798 0.6051 0.3593 0.055 Uiso 1 1 calc R . .
C53 C 0.2289(2) 0.7655(6) 0.3882(3) 0.0539(13) Uani 1 1 d . . .
H53 H 0.1918 0.7182 0.4028 0.065 Uiso 1 1 calc R . .
C54 C 0.2317(3) 0.9002(6) 0.3930(3) 0.0611(15) Uani 1 1 d . . .
H54 H 0.1968 0.9470 0.4121 0.073 Uiso 1 1 calc R . .
C55 C 0.2850(3) 0.9685(5) 0.3701(3) 0.0643(15) Uani 1 1 d . . .
H55 H 0.2863 1.0622 0.3728 0.077 Uiso 1 1 calc R . .
C56 C 0.3368(3) 0.9001(5) 0.3432(3) 0.0489(12) Uani 1 1 d . . .
H56 H 0.3735 0.9478 0.3280 0.059 Uiso 1 1 calc R . .
C61 C 0.5130(2) 0.6980(4) 0.3743(2) 0.0312(9) Uani 1 1 d . . .
C62 C 0.5521(2) 0.5979(4) 0.4134(2) 0.0439(11) Uani 1 1 d . . .
H62 H 0.5368 0.5089 0.4072 0.053 Uiso 1 1 calc R . .
C63 C 0.6138(2) 0.6266(5) 0.4616(3) 0.0532(13) Uani 1 1 d . . .
H63 H 0.6401 0.5571 0.4880 0.064 Uiso 1 1 calc R . .
C64 C 0.6370(2) 0.7543(5) 0.4716(3) 0.0519(13) Uani 1 1 d . . .
H64 H 0.6794 0.7729 0.5040 0.062 Uiso 1 1 calc R . .
C65 C 0.5987(2) 0.8545(5) 0.4346(3) 0.0524(13) Uani 1 1 d . . .
H65 H 0.6139 0.9434 0.4419 0.063 Uiso 1 1 calc R . .
C66 C 0.5376(2) 0.8254(4) 0.3862(2) 0.0388(10) Uani 1 1 d . . .
H66 H 0.5117 0.8958 0.3604 0.047 Uiso 1 1 calc R . .

loop_
_atom_site_aniso_label
_atom_site_aniso_U_11
_atom_site_aniso_U_22
_atom_site_aniso_U_33
_atom_site_aniso_U_23
_atom_site_aniso_U_13
_atom_site_aniso_U_12
Sn1 0.03179(15) 0.02892(14) 0.03043(14) -0.00091(13) 0.00501(11) -0.00464(12)
Sn2 0.02824(14) 0.03048(14) 0.02816(14) -0.00075(13) 0.00580(11) -0.00241(12)
C1 0.035(2) 0.039(2) 0.040(2) -0.001(2) 0.0004(19) -0.0057(19)
C2 0.033(2) 0.035(2) 0.038(2) -0.001(2) 0.0027(18) -0.0043(19)
C3 0.033(2) 0.031(2) 0.034(2) 0.0007(18) 0.0011(18) -0.0023(18)
C4 0.030(2) 0.035(2) 0.037(2) -0.0025(19) 0.0014(18) -0.0012(18)
C5 0.037(2) 0.031(2) 0.036(2) 0.0025(19) -0.0005(18) -0.0040(18)
C11 0.034(2) 0.029(2) 0.033(2) -0.0049(18) 0.0041(17) -0.0134(18)
C12 0.049(3) 0.035(2) 0.041(3) -0.003(2) 0.005(2) -0.004(2)
C13 0.078(4) 0.042(3) 0.044(3) 0.005(2) -0.009(3) -0.011(3)
C14 0.099(5) 0.055(3) 0.035(3) 0.009(3) 0.003(3) -0.036(3)
C15 0.077(4) 0.085(4) 0.044(3) -0.006(3) 0.024(3) -0.034(4)
C16 0.045(3) 0.055(3) 0.036(2) -0.003(2) 0.010(2) -0.009(2)
C21 0.036(2) 0.028(2) 0.036(2) -0.0022(18) 0.0132(18) -0.0014(18)
C22 0.039(2) 0.038(2) 0.040(2) 0.002(2) 0.008(2) -0.001(2)
C23 0.056(3) 0.035(2) 0.049(3) -0.009(2) 0.009(2) -0.007(2)
C24 0.065(3) 0.032(2) 0.073(4) 0.006(3) 0.025(3) -0.001(2)
C25 0.066(3) 0.040(3) 0.063(3) 0.016(3) 0.013(3) 0.009(2)
C26 0.046(3) 0.044(3) 0.040(3) 0.001(2) -0.004(2) 0.001(2)
C31 0.035(2) 0.032(2) 0.026(2) 0.0011(17) 0.0038(17) -0.0037(17)
C32 0.040(2) 0.039(2) 0.038(2) 0.001(2) 0.0045(19) -0.006(2)
C33 0.040(3) 0.065(3) 0.052(3) 0.010(3) 0.014(2) -0.005(3)
C34 0.041(3) 0.077(4) 0.038(3) -0.001(3) 0.010(2) 0.013(3)
C35 0.070(4) 0.042(3) 0.041(3) -0.009(2) 0.007(2) 0.014(3)
C36 0.048(3) 0.035(2) 0.038(2) -0.005(2) 0.006(2) -0.004(2)
C41 0.037(2) 0.031(2) 0.027(2) -0.0030(17) 0.0085(17) -0.0067(17)
C42 0.055(3) 0.045(3) 0.045(3) 0.010(2) 0.000(2) -0.003(2)
C43 0.089(4) 0.062(4) 0.040(3) 0.013(3) -0.008(3) -0.020(3)
C44 0.128(6) 0.070(4) 0.034(3) -0.005(3) 0.017(4) -0.033(4)
C45 0.094(5) 0.060(3) 0.057(3) -0.016(3) 0.051(3) -0.031(3)
C46 0.053(3) 0.041(3) 0.047(3) -0.007(2) 0.020(2) -0.017(2)
C51 0.031(2) 0.040(2) 0.027(2) -0.0019(19) 0.0045(17) 0.0035(19)
C52 0.037(3) 0.060(3) 0.042(3) -0.006(2) 0.011(2) -0.001(2)
C53 0.038(3) 0.073(4) 0.054(3) -0.004(3) 0.018(2) 0.000(3)
C54 0.051(3) 0.082(4) 0.054(3) 0.004(3) 0.021(3) 0.023(3)
C55 0.087(4) 0.047(3) 0.066(4) 0.006(3) 0.032(3) 0.027(3)
C56 0.055(3) 0.043(3) 0.053(3) 0.005(2) 0.020(2) 0.010(2)
C61 0.028(2) 0.035(2) 0.031(2) 0.0016(18) 0.0064(17) -0.0010(17)
C62 0.045(3) 0.036(2) 0.049(3) -0.004(2) 0.002(2) -0.003(2)
C63 0.040(3) 0.054(3) 0.061(3) -0.002(3) -0.005(2) 0.007(2)
C64 0.032(2) 0.068(3) 0.052(3) -0.018(3) -0.002(2) -0.004(3)
C65 0.042(3) 0.050(3) 0.066(3) -0.018(3) 0.011(2) -0.012(2)
C66 0.033(2) 0.035(2) 0.048(3) 0.000(2) 0.007(2) -0.0030(19)

loop_
_atom_type_symbol
_atom_type_description
_atom_type_scat_dispersion_real
_atom_type_scat_dispersion_imag
_atom_type_scat_source
C C 0.0033 0.0016 'International Tables Vol C Tables 4.2.6.8 and 6.1.1.4'
H H 0.0000 0.0000 'International Tables Vol C Tables 4.2.6.8 and 6.1.1.4'
Sn Sn -0.6537 1.4246 'International Tables Vol C Tables 4.2.6.8 and 6.1.1.4'

loop_
_geom_angle_atom_site_label_1
_geom_angle_atom_site_label_2
_geom_angle_atom_site_label_3
_geom_angle
_geom_angle_site_symmetry_1
_geom_angle_site_symmetry_3
_geom_angle_publ_flag
C11 Sn1 C1 109.01(16) . . ?
C11 Sn1 C31 107.56(15) . . ?
C1 Sn1 C31 110.93(16) . . ?
C11 Sn1 C21 111.66(15) . . ?
C1 Sn1 C21 108.33(16) . . ?
C31 Sn1 C21 109.37(14) . . ?
C61 Sn2 C41 110.94(15) . . ?
C61 Sn2 C51 109.82(15) . . ?
C41 Sn2 C51 109.07(15) . . ?
C61 Sn2 C5 111.85(15) . . ?
C41 Sn2 C5 105.34(15) . . ?
C51 Sn2 C5 109.71(16) . . ?
C2 C1 Sn1 113.8(3) . . ?
C2 C1 H1A 108.8 . . ?
Sn1 C1 H1A 108.8 . . ?
C2 C1 H1B 108.8 . . ?
Sn1 C1 H1B 108.8 . . ?
H1A C1 H1B 107.7 . . ?
C1 C2 C3 113.1(3) . . ?
C1 C2 H2A 109.0 . . ?
C3 C2 H2A 109.0 . . ?
C1 C2 H2B 109.0 . . ?
C3 C2 H2B 109.0 . . ?
H2A C2 H2B 107.8 . . ?
C2 C3 C4 112.7(3) . . ?
C2 C3 H3A 109.1 . . ?
C4 C3 H3A 109.1 . . ?
C2 C3 H3B 109.1 . . ?
C4 C3 H3B 109.1 . . ?
H3A C3 H3B 107.8 . . ?
C5 C4 C3 114.2(3) . . ?
C5 C4 H4A 108.7 . . ?
C3 C4 H4A 108.7 . . ?
C5 C4 H4B 108.7 . . ?
C3 C4 H4B 108.7 . . ?
H4A C4 H4B 107.6 . . ?
C4 C5 Sn2 112.2(3) . . ?
C4 C5 H5A 109.2 . . ?
Sn2 C5 H5A 109.2 . . ?
C4 C5 H5B 109.2 . . ?
Sn2 C5 H5B 109.2 . . ?
H5A C5 H5B 107.9 . . ?
C12 C11 C16 117.1(4) . . ?
C12 C11 Sn1 121.8(3) . . ?
C16 C11 Sn1 121.1(3) . . ?
C13 C12 C11 121.6(5) . . ?
C13 C12 H12 119.2 . . ?
C11 C12 H12 119.2 . . ?
C14 C13 C12 120.0(5) . . ?
C14 C13 H13 120.0 . . ?
C12 C13 H13 120.0 . . ?
C13 C14 C15 119.9(5) . . ?
C13 C14 H14 120.0 . . ?
C15 C14 H14 120.0 . . ?
C14 C15 C16 119.7(5) . . ?
C14 C15 H15 120.2 . . ?
C16 C15 H15 120.2 . . ?
C15 C16 C11 121.7(5) . . ?
C15 C16 H16 119.2 . . ?
C11 C16 H16 119.2 . . ?
C22 C21 C26 118.6(4) . . ?
C22 C21 Sn1 121.9(3) . . ?
C26 C21 Sn1 119.5(3) . . ?
C23 C22 C21 120.7(4) . . ?
C23 C22 H22 119.7 . . ?
C21 C22 H22 119.7 . . ?
C24 C23 C22 120.1(4) . . ?
C24 C23 H23 120.0 . . ?
C22 C23 H23 120.0 . . ?
C23 C24 C25 120.2(4) . . ?
C23 C24 H24 119.9 . . ?
C25 C24 H24 119.9 . . ?
C24 C25 C26 119.8(5) . . ?
C24 C25 H25 120.1 . . ?
C26 C25 H25 120.1 . . ?
C21 C26 C25 120.6(4) . . ?
C21 C26 H26 119.7 . . ?
C25 C26 H26 119.7 . . ?
C32 C31 C36 118.0(4) . . ?
C32 C31 Sn1 121.0(3) . . ?
C36 C31 Sn1 120.9(3) . . ?
C31 C32 C33 120.8(4) . . ?
C31 C32 H32 119.6 . . ?
C33 C32 H32 119.6 . . ?
C34 C33 C32 120.6(5) . . ?
C34 C33 H33 119.7 . . ?
C32 C33 H33 119.7 . . ?
C33 C34 C35 119.7(5) . . ?
C33 C34 H34 120.2 . . ?
C35 C34 H34 120.2 . . ?
C34 C35 C36 120.1(4) . . ?
C34 C35 H35 119.9 . . ?
C36 C35 H35 119.9 . . ?
C35 C36 C31 120.8(4) . . ?
C35 C36 H36 119.6 . . ?
C31 C36 H36 119.6 . . ?
C46 C41 C42 118.0(4) . . ?
C46 C41 Sn2 121.5(3) . . ?
C42 C41 Sn2 120.1(3) . . ?
C43 C42 C41 121.3(5) . . ?
C43 C42 H42 119.3 . . ?
C41 C42 H42 119.3 . . ?
C44 C43 C42 120.2(5) . . ?
C44 C43 H43 119.9 . . ?
C42 C43 H43 119.9 . . ?
C43 C44 C45 120.0(5) . . ?
C43 C44 H44 120.0 . . ?
C45 C44 H44 120.0 . . ?
C44 C45 C46 120.4(5) . . ?
C44 C45 H45 119.8 . . ?
C46 C45 H45 119.8 . . ?
C41 C46 C45 120.1(5) . . ?
C41 C46 H46 120.0 . . ?
C45 C46 H46 120.0 . . ?
C56 C51 C52 117.3(4) . . ?
C56 C51 Sn2 121.8(3) . . ?
C52 C51 Sn2 120.7(3) . . ?
C51 C52 C53 122.6(5) . . ?
C51 C52 H52 118.7 . . ?
C53 C52 H52 118.7 . . ?
C54 C53 C52 118.8(5) . . ?
C54 C53 H53 120.6 . . ?
C52 C53 H53 120.6 . . ?
C53 C54 C55 120.3(5) . . ?
C53 C54 H54 119.9 . . ?
C55 C54 H54 119.9 . . ?
C54 C55 C56 120.1(5) . . ?
C54 C55 H55 119.9 . . ?
C56 C55 H55 119.9 . . ?
C51 C56 C55 120.8(5) . . ?
C51 C56 H56 119.6 . . ?
C55 C56 H56 119.6 . . ?
C66 C61 C62 117.0(4) . . ?
C66 C61 Sn2 122.3(3) . . ?
C62 C61 Sn2 120.7(3) . . ?
C61 C62 C63 120.6(4) . . ?
C61 C62 H62 119.7 . . ?
C63 C62 H62 119.7 . . ?
C64 C63 C62 120.7(5) . . ?
C64 C63 H63 119.7 . . ?
C62 C63 H63 119.7 . . ?
C65 C64 C63 119.7(4) . . ?
C65 C64 H64 120.2 . . ?
C63 C64 H64 120.2 . . ?
C64 C65 C66 119.5(4) . . ?
C64 C65 H65 120.3 . . ?
C66 C65 H65 120.3 . . ?
C61 C66 C65 122.5(4) . . ?
C61 C66 H66 118.7 . . ?
C65 C66 H66 118.7 . . ?

loop_
_geom_bond_atom_site_label_1
_geom_bond_atom_site_label_2
_geom_bond_distance
_geom_bond_site_symmetry_2
_geom_bond_publ_flag
Sn1 C11 2.140(4) . ?
Sn1 C1 2.140(4) . ?
Sn1 C31 2.146(4) . ?
Sn1 C21 2.146(4) . ?
Sn2 C61 2.133(4) . ?
Sn2 C41 2.132(4) . ?
Sn2 C51 2.142(4) . ?
Sn2 C5 2.145(4) . ?
C1 C2 1.524(5) . ?
C1 H1A 0.9900 . ?
C1 H1B 0.9900 . ?
C2 C3 1.527(5) . ?
C2 H2A 0.9900 . ?
C2 H2B 0.9900 . ?
C3 C4 1.524(5) . ?
C3 H3A 0.9900 . ?
C3 H3B 0.9900 . ?
C4 C5 1.520(5) . ?
C4 H4A 0.9900 . ?
C4 H4B 0.9900 . ?
C5 H5A 0.9900 . ?
C5 H5B 0.9900 . ?
C11 C12 1.387(6) . ?
C11 C16 1.392(5) . ?
C12 C13 1.383(6) . ?
C12 H12 0.9500 . ?
C13 C14 1.372(7) . ?
C13 H13 0.9500 . ?
C14 C15 1.377(7) . ?
C14 H14 0.9500 . ?
C15 C16 1.384(6) . ?
C15 H15 0.9500 . ?
C16 H16 0.9500 . ?
C21 C22 1.386(5) . ?
C21 C26 1.389(5) . ?
C22 C23 1.385(6) . ?
C22 H22 0.9500 . ?
C23 C24 1.373(6) . ?
C23 H23 0.9500 . ?
C24 C25 1.376(7) . ?
C24 H24 0.9500 . ?
C25 C26 1.389(6) . ?
C25 H25 0.9500 . ?
C26 H26 0.9500 . ?
C31 C32 1.384(5) . ?
C31 C36 1.398(6) . ?
C32 C33 1.389(6) . ?
C32 H32 0.9500 . ?
C33 C34 1.371(7) . ?
C33 H33 0.9500 . ?
C34 C35 1.377(7) . ?
C34 H34 0.9500 . ?
C35 C36 1.386(6) . ?
C35 H35 0.9500 . ?
C36 H36 0.9500 . ?
C41 C46 1.387(6) . ?
C41 C42 1.391(6) . ?
C42 C43 1.385(6) . ?
C42 H42 0.9500 . ?
C43 C44 1.355(8) . ?
C43 H43 0.9500 . ?
C44 C45 1.380(8) . ?
C44 H44 0.9500 . ?
C45 C46 1.395(6) . ?
C45 H45 0.9500 . ?
C46 H46 0.9500 . ?
C51 C56 1.384(6) . ?
C51 C52 1.384(6) . ?
C52 C53 1.391(6) . ?
C52 H52 0.9500 . ?
C53 C54 1.367(7) . ?
C53 H53 0.9500 . ?
C54 C55 1.381(7) . ?
C54 H54 0.9500 . ?
C55 C56 1.394(6) . ?
C55 H55 0.9500 . ?
C56 H56 0.9500 . ?
C61 C66 1.381(5) . ?
C61 C62 1.389(6) . ?
C62 C63 1.394(6) . ?
C62 H62 0.9500 . ?
C63 C64 1.371(6) . ?
C63 H63 0.9500 . ?
C64 C65 1.365(7) . ?
C64 H64 0.9500 . ?
C65 C66 1.387(6) . ?
C65 H65 0.9500 . ?
C66 H66 0.9500 . ?

loop_
_geom_torsion_atom_site_label_1
_geom_torsion_atom_site_label_2
_geom_torsion_atom_site_label_3
_geom_torsion_atom_site_label_4
_geom_torsion
_geom_torsion_site_symmetry_1
_geom_torsion_site_symmetry_2
_geom_torsion_site_symmetry_3
_geom_torsion_site_symmetry_4
_geom_torsion_publ_flag
C11 Sn1 C1 C2 59.3(3) . . . . ?
C31 Sn1 C1 C2 -59.0(3) . . . . ?
C21 Sn1 C1 C2 -179.0(3) . . . . ?
Sn1 C1 C2 C3 177.4(3) . . . . ?
C1 C2 C3 C4 178.5(4) . . . . ?
C2 C3 C4 C5 174.8(3) . . . . ?
C3 C4 C5 Sn2 170.7(3) . . . . ?
C61 Sn2 C5 C4 -173.1(3) . . . . ?
C41 Sn2 C5 C4 -52.5(3) . . . . ?
C51 Sn2 C5 C4 64.8(3) . . . . ?
C1 Sn1 C11 C12 -122.5(3) . . . . ?
C31 Sn1 C11 C12 -2.1(4) . . . . ?
C21 Sn1 C11 C12 117.9(3) . . . . ?
C1 Sn1 C11 C16 55.3(4) . . . . ?
C31 Sn1 C11 C16 175.7(3) . . . . ?
C21 Sn1 C11 C16 -64.3(3) . . . . ?
C16 C11 C12 C13 0.1(6) . . . . ?
Sn1 C11 C12 C13 178.0(3) . . . . ?
C11 C12 C13 C14 -0.5(7) . . . . ?
C12 C13 C14 C15 1.2(7) . . . . ?
C13 C14 C15 C16 -1.5(8) . . . . ?
C14 C15 C16 C11 1.2(7) . . . . ?
C12 C11 C16 C15 -0.5(6) . . . . ?
Sn1 C11 C16 C15 -178.4(3) . . . . ?
C11 Sn1 C21 C22 -27.4(4) . . . . ?
C1 Sn1 C21 C22 -147.4(3) . . . . ?
C31 Sn1 C21 C22 91.5(3) . . . . ?
C11 Sn1 C21 C26 151.6(3) . . . . ?
C1 Sn1 C21 C26 31.5(4) . . . . ?
C31 Sn1 C21 C26 -89.5(3) . . . . ?
C26 C21 C22 C23 -0.6(6) . . . . ?
Sn1 C21 C22 C23 178.4(3) . . . . ?
C21 C22 C23 C24 -0.7(7) . . . . ?
C22 C23 C24 C25 1.8(7) . . . . ?
C23 C24 C25 C26 -1.5(8) . . . . ?
C22 C21 C26 C25 0.8(7) . . . . ?
Sn1 C21 C26 C25 -178.1(4) . . . . ?
C24 C25 C26 C21 0.2(8) . . . . ?
C11 Sn1 C31 C32 124.0(3) . . . . ?
C1 Sn1 C31 C32 -116.9(3) . . . . ?
C21 Sn1 C31 C32 2.6(4) . . . . ?
C11 Sn1 C31 C36 -55.7(4) . . . . ?
C1 Sn1 C31 C36 63.4(4) . . . . ?
C21 Sn1 C31 C36 -177.1(3) . . . . ?
C36 C31 C32 C33 -0.8(6) . . . . ?
Sn1 C31 C32 C33 179.5(3) . . . . ?
C31 C32 C33 C34 0.5(7) . . . . ?
C32 C33 C34 C35 0.1(8) . . . . ?
C33 C34 C35 C36 -0.4(7) . . . . ?
C34 C35 C36 C31 0.0(7) . . . . ?
C32 C31 C36 C35 0.5(6) . . . . ?
Sn1 C31 C36 C35 -179.8(3) . . . . ?
C61 Sn2 C41 C46 37.5(4) . . . . ?
C51 Sn2 C41 C46 158.6(3) . . . . ?
C5 Sn2 C41 C46 -83.8(3) . . . . ?
C61 Sn2 C41 C42 -150.3(3) . . . . ?
C51 Sn2 C41 C42 -29.2(4) . . . . ?
C5 Sn2 C41 C42 88.5(4) . . . . ?
C46 C41 C42 C43 0.5(7) . . . . ?
Sn2 C41 C42 C43 -172.0(4) . . . . ?
C41 C42 C43 C44 0.1(8) . . . . ?
C42 C43 C44 C45 -0.5(9) . . . . ?
C43 C44 C45 C46 0.1(9) . . . . ?
C42 C41 C46 C45 -0.8(6) . . . . ?
Sn2 C41 C46 C45 171.6(3) . . . . ?
C44 C45 C46 C41 0.5(7) . . . . ?
C61 Sn2 C51 C56 57.7(4) . . . . ?
C41 Sn2 C51 C56 -64.0(4) . . . . ?
C5 Sn2 C51 C56 -178.9(4) . . . . ?
C61 Sn2 C51 C52 -118.2(3) . . . . ?
C41 Sn2 C51 C52 120.0(3) . . . . ?
C5 Sn2 C51 C52 5.1(4) . . . . ?
C56 C51 C52 C53 0.9(7) . . . . ?
Sn2 C51 C52 C53 177.0(3) . . . . ?
C51 C52 C53 C54 -1.3(8) . . . . ?
C52 C53 C54 C55 1.4(8) . . . . ?
C53 C54 C55 C56 -1.0(8) . . . . ?
C52 C51 C56 C55 -0.5(7) . . . . ?
Sn2 C51 C56 C55 -176.6(4) . . . . ?
C54 C55 C56 C51 0.5(8) . . . . ?
C41 Sn2 C61 C66 64.9(4) . . . . ?
C51 Sn2 C61 C66 -55.8(4) . . . . ?
C5 Sn2 C61 C66 -177.8(3) . . . . ?
C41 Sn2 C61 C62 -117.6(3) . . . . ?
C51 Sn2 C61 C62 121.7(3) . . . . ?
C5 Sn2 C61 C62 -0.3(4) . . . . ?
C66 C61 C62 C63 -0.7(6) . . . . ?
Sn2 C61 C62 C63 -178.3(3) . . . . ?
C61 C62 C63 C64 0.1(7) . . . . ?
C62 C63 C64 C65 0.9(8) . . . . ?
C63 C64 C65 C66 -1.3(7) . . . . ?
C62 C61 C66 C65 0.3(7) . . . . ?
Sn2 C61 C66 C65 177.8(3) . . . . ?
C64 C65 C66 C61 0.7(7) . . . . ?

loop_
_cod_related_entry_id
_cod_related_entry_database
_cod_related_entry_code
1 ChemSpider 30653578
